data_1553987
loop_
_publ_author_name
'Zhang, Shan-Shan'
'Feng, Lei'
'Senanayake, Ravithree D.'
'Aikens, Christine M.'
'Wang, Xing-Po'
'Zhao, Quan-Qin'
'Tung, Chen-Ho'
'Sun, Di'

_publ_section_title
;
 Diphosphine-protected ultrasmall gold nanoclusters: opened icosahedral
 Au<sub>13</sub> and heart-shaped Au<sub>8</sub> clusters.
;
_journal_issue 5
_journal_name_full 'Chemical science'
_journal_page_first 1251
_journal_page_last 1258
_journal_paper_doi 10.1039/c7sc03566g
_journal_volume 9
_journal_year 2018
_chemical_formula_moiety 'C100 H88 Au8 P8 S2, 2(C H2 Cl2), 2(Cl)'
_chemical_formula_sum 'C102 H92 Au8 Cl6 P8 S2'
_chemical_formula_weight 3418.07
_space_group_crystal_system orthorhombic
_space_group_IT_number 68
_space_group_name_Hall '-C 2a 2ac'
_space_group_name_H-M_alt 'C c c a :2'
_atom_sites_solution_hydrogens geom
_atom_sites_solution_primary direct
_atom_sites_solution_secondary difmap
_audit_creation_date 2017-02-02
_audit_creation_method
;
Olex2 1.2
(compiled 2017.01.04 svn.r3372 for OlexSys, GUI svn.r5292)
;
_audit_update_record
;
2017-10-02 deposited with the CCDC.
2017-12-04 downloaded from the CCDC.
;
_cell_angle_alpha 90.00
_cell_angle_beta 90.00
_cell_angle_gamma 90.00
_cell_formula_units_Z 8
_cell_length_a 27.105(6)
_cell_length_b 29.820(7)
_cell_length_c 28.748(6)
_cell_measurement_reflns_used 4065
_cell_measurement_temperature 173.15
_cell_measurement_theta_max 22.524
_cell_measurement_theta_min 2.477
_cell_volume 23236(9)
_computing_cell_refinement 'SAINT v8.37A (Bruker, 2015)'
_computing_data_reduction 'SAINT v8.37A (Bruker, 2015)'
_computing_molecular_graphics 'Olex2 (Dolomanov et al., 2009)'
_computing_publication_material 'Olex2 (Dolomanov et al., 2009)'
_computing_structure_refinement 'XL (Sheldrick, 2008)'
_computing_structure_solution 'SHELXS-97 (Sheldrick, 1990)'
_diffrn_ambient_temperature 173.15
_diffrn_measured_fraction_theta_full 0.999
_diffrn_measured_fraction_theta_max 0.999
_diffrn_measurement_device_type 'Bruker APEX-II CCD'
_diffrn_measurement_method '\f and \w scans'
_diffrn_radiation_monochromator graphite
_diffrn_radiation_type MoK\a
_diffrn_radiation_wavelength 0.71073
_diffrn_reflns_av_R_equivalents 0.1300
_diffrn_reflns_av_unetI/netI 0.0899
_diffrn_reflns_limit_h_max 32
_diffrn_reflns_limit_h_min 0
_diffrn_reflns_limit_k_max 35
_diffrn_reflns_limit_k_min 0
_diffrn_reflns_limit_l_max 34
_diffrn_reflns_limit_l_min 0
_diffrn_reflns_number 10236
_diffrn_reflns_theta_full 25.00
_diffrn_reflns_theta_max 25.00
_diffrn_reflns_theta_min 1.97
_diffrn_source 'fine-focus sealed tube'
_diffrn_standards_number 0
_exptl_absorpt_coefficient_mu 10.385
_exptl_absorpt_correction_T_max 0.7456
_exptl_absorpt_correction_T_min 0.3877
_exptl_absorpt_correction_type multi-scan
_exptl_absorpt_process_details
;
SADABS-2016/2 (Bruker,2016/2) was used for absorption correction.
wR2(int) was 0.1256 before and 0.0714 after correction.
The Ratio of minimum to maximum transmission is 0.5200.
The \l/2 correction factor is Not present.
;
_exptl_crystal_colour yellow
_exptl_crystal_density_diffrn 1.954
_exptl_crystal_density_method 'not measured'
_exptl_crystal_description block
_exptl_crystal_F_000 12720
_exptl_crystal_size_max 0.08
_exptl_crystal_size_mid 0.05
_exptl_crystal_size_min 0.03
_refine_diff_density_max 3.478
_refine_diff_density_min -1.434
_refine_diff_density_rms 0.297
_refine_ls_extinction_method none
_refine_ls_goodness_of_fit_ref 1.038
_refine_ls_hydrogen_treatment constr
_refine_ls_matrix_type full
_refine_ls_number_parameters 568
_refine_ls_number_reflns 10236
_refine_ls_number_restraints 12
_refine_ls_restrained_S_all 1.038
_refine_ls_R_factor_all 0.1037
_refine_ls_R_factor_gt 0.0542
_refine_ls_shift/su_max 0.001
_refine_ls_shift/su_mean 0.000
_refine_ls_structure_factor_coef Fsqd
_refine_ls_weighting_details 'calc w=1/[\s^2^(Fo^2^)+(0.0585P)^2^+979.5162P] where P=(Fo^2^+2Fc^2^)/3'
_refine_ls_weighting_scheme calc
_refine_ls_wR_factor_gt 0.1279
_refine_ls_wR_factor_ref 0.1549
_reflns_number_gt 6685
_reflns_number_total 10236
_reflns_threshold_expression >2sigma(I)
_cod_data_source_file c7sc03566g2.cif
_cod_data_source_block SD_Au2
_cod_original_sg_symbol_Hall '-C 2b 2bc'
_cod_original_sg_symbol_H-M 'C c c e'
_cod_database_code 1553987
_olex2_refinement_description
;
1. Fixed Uiso
 At 1.2 times of:
  All C(H) groups, All C(H,H) groups
2. Uiso/Uaniso restraints and constraints
Uanis(C10) \\sim Ueq, Uanis(C29) \\sim Ueq: with sigma of 0.01 and sigma for
terminal atoms of 0.2
3.a Secondary CH2 refined with riding coordinates:
 C13(H13A,H13B), C38(H38A,H38B), C51(H51A,H51B)
3.b Aromatic/amide H refined with riding coordinates:
 C3(H3), C21(H21), C19(H19), C16(H16), C27(H27), C35(H35), C45(H45), C18(H18),
 C2(H2), C15(H15), C11(H11), C6(H6), C12(H12), C5(H5), C4(H4), C33(H33), C8(H8),
  C46(H46), C40(H40), C10(H10), C25(H25), C37(H37), C22(H22), C31(H31),
 C17(H17), C36(H36), C43(H43), C44(H44), C28(H28), C9(H9), C49(H49), C29(H29),
 C48(H48), C41(H41), C42(H42), C47(H47), C34(H34), C30(H30), C23(H23), C24(H24)
;

loop_
_space_group_symop_id
_space_group_symop_operation_xyz
1 'x, y, z'
2 '-x+1/2, -y, z'
3 '-x, y, -z+1/2'
4 'x+1/2, -y, -z+1/2'
5 'x+1/2, y+1/2, z'
6 '-x+1, -y+1/2, z'
7 '-x+1/2, y+1/2, -z+1/2'
8 'x+1, -y+1/2, -z+1/2'
9 '-x, -y, -z'
10 'x-1/2, y, -z'
11 'x, -y, z-1/2'
12 '-x-1/2, y, z-1/2'
13 '-x+1/2, -y+1/2, -z'
14 'x, y+1/2, -z'
15 'x+1/2, -y+1/2, z-1/2'
16 '-x, y+1/2, z-1/2'

loop_
_atom_site_label
_atom_site_type_symbol
_atom_site_fract_x
_atom_site_fract_y
_atom_site_fract_z
_atom_site_U_iso_or_equiv
_atom_site_adp_type
_atom_site_occupancy
_atom_site_calc_flag
_atom_site_refinement_flags_posn
_atom_site_refinement_flags_adp
Au2 Au 0.22098(2) 0.53517(2) 0.50895(2) 0.02182(16) Uani 1 d . .
Au3 Au 0.28310(2) 0.55761(2) 0.58891(2) 0.02455(17) Uani 1 d . .
Au4 Au 0.36476(2) 0.55174(2) 0.51408(2) 0.02502(17) Uani 1 d . .
P6 P 0.19115(14) 0.60802(15) 0.51253(14) 0.0239(9) Uani 1 d . .
S1 S 0.16241(13) 0.49835(14) 0.56955(13) 0.0248(9) Uani 1 d . .
P8 P 0.22809(14) 0.60880(15) 0.61511(14) 0.0255(10) Uani 1 d . .
P9 P 0.39965(14) 0.60303(16) 0.46618(15) 0.0266(10) Uani 1 d . .
Cl2 Cl 0.4488(3) 0.5817(3) 0.6416(3) 0.105(3) Uani 1 d . .
Cl1 Cl 0.3747(4) 0.5802(3) 0.7121(3) 0.124(3) Uani 1 d . .
Cl3 Cl 0.4003(4) 0.2909(4) 0.6145(4) 0.164(4) Uani 1 d . .
C1 C 0.1296(5) 0.6116(6) 0.4875(5) 0.026(4) Uani 1 d . .
C13 C 0.1806(5) 0.6252(6) 0.5727(5) 0.029(4) Uani 1 d . .
H13A H 0.1486 0.6125 0.5830 0.035 Uiso 1 calc R .
H13B H 0.1773 0.6582 0.5734 0.035 Uiso 1 calc R .
C32 C 0.4590(5) 0.5849(6) 0.4440(5) 0.027(4) Uani 1 d . .
C20 C 0.2548(6) 0.6589(6) 0.6390(5) 0.034(4) Uani 1 d . .
C50 C 0.2962(6) 0.5937(6) 0.3420(6) 0.034(4) Uani 1 d . .
C3 C 0.0500(6) 0.6461(7) 0.4809(6) 0.039(5) Uani 1 d . .
H3 H 0.0282 0.6699 0.4886 0.047 Uiso 1 calc R .
C21 C 0.2244(7) 0.6934(7) 0.6581(6) 0.043(5) Uani 1 d . .
H21 H 0.1895 0.6914 0.6553 0.052 Uiso 1 calc R .
C19 C 0.2139(6) 0.5500(6) 0.6873(5) 0.033(4) Uani 1 d . .
H19 H 0.2460 0.5397 0.6798 0.040 Uiso 1 calc R .
C16 C 0.1204(6) 0.5794(7) 0.7110(6) 0.039(5) Uani 1 d . .
H16 H 0.0883 0.5894 0.7193 0.047 Uiso 1 calc R .
C14 C 0.1934(5) 0.5849(6) 0.6617(5) 0.026(4) Uani 1 d . .
C27 C 0.4103(6) 0.6566(7) 0.5420(6) 0.036(5) Uani 1 d . .
H27 H 0.4027 0.6304 0.5594 0.044 Uiso 1 calc R .
C35 C 0.5477(7) 0.5556(8) 0.4091(7) 0.051(6) Uani 1 d . .
H35 H 0.5781 0.5454 0.3966 0.061 Uiso 1 calc R .
C45 C 0.3132(6) 0.6269(6) 0.3131(6) 0.037(5) Uani 1 d . .
H45 H 0.3456 0.6383 0.3173 0.045 Uiso 1 calc R .
C18 C 0.1886(7) 0.5302(6) 0.7231(6) 0.039(5) Uani 1 d . .
H18 H 0.2036 0.5067 0.7403 0.047 Uiso 1 calc R .
C7 C 0.2265(6) 0.6513(5) 0.4847(6) 0.028(4) Uani 1 d . .
C2 C 0.0962(6) 0.6459(6) 0.4985(6) 0.036(4) Uani 1 d . .
H2 H 0.1062 0.6694 0.5187 0.043 Uiso 1 calc R .
C39 C 0.3838(6) 0.5401(6) 0.3571(5) 0.028(4) Uani 1 d . .
C15 C 0.1463(6) 0.6011(6) 0.6744(5) 0.031(4) Uani 1 d . .
H15 H 0.1322 0.6261 0.6587 0.037 Uiso 1 calc R .
C11 C 0.2911(7) 0.7079(6) 0.4869(7) 0.046(5) Uani 1 d . .
H11 H 0.3150 0.7249 0.5035 0.056 Uiso 1 calc R .
C26 C 0.4103(5) 0.6555(6) 0.4944(6) 0.031(4) Uani 1 d . .
C6 C 0.1148(6) 0.5785(7) 0.4593(6) 0.039(5) Uani 1 d . .
H6 H 0.1370 0.5551 0.4514 0.046 Uiso 1 calc R .
C12 C 0.2627(6) 0.6759(7) 0.5099(7) 0.048(5) Uani 1 d . .
H12 H 0.2675 0.6705 0.5422 0.057 Uiso 1 calc R .
C5 C 0.0655(6) 0.5781(7) 0.4409(7) 0.040(5) Uani 1 d . .
H5 H 0.0546 0.5545 0.4213 0.048 Uiso 1 calc R .
C38 C 0.3637(6) 0.6177(6) 0.4143(5) 0.030(4) Uani 1 d . .
H38A H 0.3380 0.6398 0.4230 0.035 Uiso 1 calc R .
H38B H 0.3858 0.6322 0.3913 0.035 Uiso 1 calc R .
C4 C 0.0344(6) 0.6128(7) 0.4524(6) 0.037(5) Uani 1 d . .
H4 H 0.0018 0.6134 0.4404 0.045 Uiso 1 calc R .
C33 C 0.4753(6) 0.5414(6) 0.4527(6) 0.036(5) Uani 1 d . .
H33 H 0.4559 0.5216 0.4711 0.043 Uiso 1 calc R .
C8 C 0.2213(7) 0.6600(7) 0.4381(6) 0.048(5) Uani 1 d . .
H8 H 0.1972 0.6438 0.4209 0.058 Uiso 1 calc R .
C46 C 0.2845(7) 0.6439(7) 0.2787(6) 0.046(5) Uani 1 d . .
H46 H 0.2967 0.6672 0.2594 0.055 Uiso 1 calc R .
C40 C 0.3801(7) 0.4931(7) 0.3517(6) 0.041(5) Uani 1 d . .
H40 H 0.3525 0.4777 0.3643 0.049 Uiso 1 calc R .
C10 C 0.2841(7) 0.7148(7) 0.4399(7) 0.049(5) Uani 1 d . U
H10 H 0.3036 0.7365 0.4241 0.059 Uiso 1 calc R .
C25 C 0.3055(6) 0.6637(7) 0.6429(7) 0.051(6) Uani 1 d . .
H25 H 0.3263 0.6411 0.6303 0.061 Uiso 1 calc R .
C37 C 0.4888(6) 0.6141(7) 0.4189(7) 0.046(5) Uani 1 d . .
H37 H 0.4791 0.6443 0.4139 0.056 Uiso 1 calc R .
C22 C 0.2461(8) 0.7310(6) 0.6815(6) 0.044(5) Uani 1 d . .
H22 H 0.2258 0.7537 0.6947 0.053 Uiso 1 calc R .
C31 C 0.4205(6) 0.6950(7) 0.4699(7) 0.044(5) Uani 1 d . .
H31 H 0.4197 0.6949 0.4369 0.052 Uiso 1 calc R .
C17 C 0.1413(7) 0.5443(6) 0.7345(5) 0.038(5) Uani 1 d . .
H17 H 0.1234 0.5296 0.7585 0.046 Uiso 1 calc R .
C36 C 0.5323(7) 0.5982(7) 0.4015(7) 0.049(5) Uani 1 d . .
H36 H 0.5525 0.6177 0.3835 0.059 Uiso 1 calc R .
C43 C 0.4592(6) 0.5357(10) 0.3129(6) 0.055(7) Uani 1 d . .
H43 H 0.4866 0.5503 0.2988 0.066 Uiso 1 calc R .
C44 C 0.4231(6) 0.5610(7) 0.3368(6) 0.041(5) Uani 1 d . .
H44 H 0.4263 0.5927 0.3388 0.049 Uiso 1 calc R .
C28 C 0.4215(7) 0.6965(8) 0.5646(7) 0.057(6) Uani 1 d . .
H28 H 0.4221 0.6970 0.5976 0.069 Uiso 1 calc R .
C9 C 0.2495(8) 0.6909(8) 0.4157(7) 0.063(7) Uani 1 d . .
H9 H 0.2452 0.6958 0.3833 0.075 Uiso 1 calc R .
C49 C 0.2500(6) 0.5774(8) 0.3357(6) 0.057(6) Uani 1 d . .
H49 H 0.2382 0.5541 0.3553 0.068 Uiso 1 calc R .
C29 C 0.4320(7) 0.7356(7) 0.5404(7) 0.047(5) Uani 1 d . U
H29 H 0.4390 0.7625 0.5566 0.057 Uiso 1 calc R .
C48 C 0.2196(8) 0.5941(9) 0.3008(7) 0.070(8) Uani 1 d . .
H48 H 0.1870 0.5829 0.2972 0.084 Uiso 1 calc R .
C51 C 0.4049(7) 0.5500(8) 0.6714(7) 0.062(6) Uani 1 d . .
H51A H 0.3806 0.5379 0.6488 0.074 Uiso 1 calc R .
H51B H 0.4214 0.5242 0.6865 0.074 Uiso 1 calc R .
C41 C 0.4156(8) 0.4699(7) 0.3288(7) 0.052(6) Uani 1 d . .
H41 H 0.4131 0.4382 0.3259 0.062 Uiso 1 calc R .
C42 C 0.4545(8) 0.4916(9) 0.3101(7) 0.052(6) Uani 1 d . .
H42 H 0.4793 0.4748 0.2946 0.063 Uiso 1 calc R .
C47 C 0.2372(8) 0.6270(8) 0.2716(7) 0.063(7) Uani 1 d . .
H47 H 0.2173 0.6381 0.2469 0.075 Uiso 1 calc R .
C34 C 0.5190(6) 0.5273(8) 0.4348(7) 0.056(6) Uani 1 d . .
H34 H 0.5298 0.4975 0.4403 0.067 Uiso 1 calc R .
C30 C 0.4320(7) 0.7349(7) 0.4938(8) 0.057(6) Uani 1 d . .
H30 H 0.4398 0.7613 0.4769 0.068 Uiso 1 calc R .
C23 C 0.2943(10) 0.7337(8) 0.6845(7) 0.065(7) Uani 1 d . .
H23 H 0.3081 0.7587 0.7003 0.078 Uiso 1 calc R .
C24 C 0.3272(8) 0.7008(8) 0.6652(8) 0.066(7) Uani 1 d . .
H24 H 0.3620 0.7041 0.6673 0.079 Uiso 1 calc R .
P1 P 0.33431(14) 0.56941(15) 0.38725(14) 0.0253(10) Uani 1 d . .
Au1 Au 0.28908(2) 0.53109(2) 0.44147(2) 0.02541(17) Uani 1 d . .

loop_
_atom_site_aniso_label
_atom_site_aniso_U_11
_atom_site_aniso_U_22
_atom_site_aniso_U_33
_atom_site_aniso_U_23
_atom_site_aniso_U_13
_atom_site_aniso_U_12
Au2 0.0226(3) 0.0245(4) 0.0184(3) -0.0008(3) -0.0007(2) 0.0042(3)
Au3 0.0230(3) 0.0318(4) 0.0188(3) -0.0004(3) -0.0010(2) 0.0039(3)
Au4 0.0235(3) 0.0296(4) 0.0220(3) 0.0015(3) -0.0017(2) 0.0012(3)
P6 0.0256(19) 0.024(3) 0.022(2) 0.001(2) -0.0003(17) 0.0053(18)
S1 0.0230(18) 0.028(3) 0.024(2) 0.0000(19) 0.0029(16) 0.0021(17)
P8 0.026(2) 0.030(3) 0.020(2) -0.002(2) 0.0003(17) 0.0042(18)
P9 0.0209(19) 0.033(3) 0.026(2) -0.001(2) -0.0014(17) -0.0006(18)
Cl2 0.080(4) 0.141(8) 0.093(5) 0.053(5) 0.021(4) 0.008(5)
Cl1 0.186(9) 0.098(7) 0.089(6) 0.010(5) 0.071(6) 0.022(6)
Cl3 0.136(8) 0.164(11) 0.192(11) -0.004(9) 0.022(8) 0.041(8)
C1 0.026(8) 0.038(11) 0.015(8) 0.012(8) 0.007(7) 0.001(7)
C13 0.020(7) 0.049(12) 0.019(9) -0.006(8) 0.002(6) 0.009(7)
C32 0.019(7) 0.036(12) 0.026(9) -0.008(8) -0.003(7) -0.004(7)
C20 0.040(9) 0.048(13) 0.014(9) 0.004(8) -0.004(7) -0.011(9)
C50 0.030(9) 0.047(13) 0.024(9) 0.006(9) 0.011(7) -0.003(8)
C3 0.027(9) 0.044(13) 0.046(12) -0.006(10) -0.007(8) 0.012(8)
C21 0.043(10) 0.065(15) 0.021(10) -0.004(10) 0.001(8) 0.005(10)
C19 0.049(10) 0.035(12) 0.015(8) 0.008(8) 0.006(7) 0.014(9)
C16 0.039(10) 0.042(13) 0.037(11) -0.005(10) -0.001(8) -0.014(9)
C14 0.024(8) 0.035(11) 0.020(9) -0.010(8) -0.005(7) 0.000(7)
C27 0.036(9) 0.037(13) 0.036(11) -0.009(9) -0.011(8) 0.007(8)
C35 0.038(10) 0.073(17) 0.040(12) -0.014(12) -0.004(9) 0.019(11)
C45 0.025(8) 0.046(13) 0.041(11) 0.007(10) -0.001(8) -0.006(8)
C18 0.055(11) 0.037(12) 0.026(10) 0.008(9) 0.004(8) 0.002(9)
C7 0.032(8) 0.020(10) 0.032(10) 0.008(8) 0.011(7) 0.001(7)
C2 0.040(10) 0.025(11) 0.043(11) -0.003(9) 0.004(8) 0.009(8)
C39 0.037(9) 0.036(12) 0.012(8) -0.001(8) -0.010(7) 0.006(8)
C15 0.030(8) 0.043(12) 0.020(9) -0.007(8) 0.005(7) -0.007(8)
C11 0.044(11) 0.029(12) 0.066(15) 0.000(10) 0.027(10) -0.008(9)
C26 0.022(8) 0.027(11) 0.044(11) -0.008(9) 0.001(7) 0.002(7)
C6 0.034(9) 0.045(13) 0.037(11) -0.008(10) -0.012(8) 0.010(9)
C12 0.034(10) 0.061(15) 0.049(13) -0.003(11) 0.003(9) -0.003(10)
C5 0.036(9) 0.039(13) 0.047(12) -0.002(10) -0.015(8) 0.002(9)
C38 0.031(8) 0.040(12) 0.017(9) 0.010(8) -0.008(7) -0.005(8)
C4 0.029(9) 0.049(14) 0.035(11) -0.001(9) 0.001(8) -0.008(9)
C33 0.052(11) 0.033(12) 0.023(10) 0.008(8) -0.012(8) 0.013(9)
C8 0.062(12) 0.048(14) 0.035(11) 0.016(10) 0.010(10) -0.013(10)
C46 0.049(11) 0.064(15) 0.025(10) 0.012(10) -0.010(8) 0.003(10)
C40 0.050(11) 0.036(13) 0.037(11) 0.009(10) 0.000(9) -0.008(9)
C10 0.050(8) 0.045(9) 0.052(9) 0.022(7) 0.017(7) -0.003(7)
C25 0.033(10) 0.060(16) 0.059(14) -0.019(12) 0.006(9) -0.014(10)
C37 0.021(8) 0.054(14) 0.063(14) -0.012(11) 0.006(9) 0.000(9)
C22 0.083(15) 0.016(11) 0.034(11) -0.003(9) 0.005(10) -0.015(10)
C31 0.043(10) 0.048(14) 0.040(12) 0.000(10) -0.005(9) 0.008(9)
C17 0.056(11) 0.047(14) 0.011(9) 0.003(8) 0.006(8) -0.002(10)
C36 0.040(10) 0.043(15) 0.064(14) -0.008(11) 0.008(10) 0.001(10)
C43 0.020(9) 0.11(2) 0.033(11) 0.016(13) -0.002(8) 0.001(11)
C44 0.033(9) 0.069(15) 0.020(9) -0.007(10) 0.002(7) 0.002(9)
C28 0.057(13) 0.072(18) 0.043(13) -0.015(13) 0.003(10) -0.008(12)
C9 0.053(12) 0.086(19) 0.050(13) 0.042(13) -0.002(11) 0.011(12)
C49 0.031(9) 0.10(2) 0.035(11) 0.023(12) 0.011(8) -0.009(11)
C29 0.056(8) 0.036(9) 0.051(9) -0.010(7) -0.002(7) -0.008(7)
C48 0.057(13) 0.10(2) 0.050(14) 0.029(14) -0.028(11) -0.011(14)
C51 0.043(11) 0.093(19) 0.050(13) -0.007(13) -0.005(10) -0.016(12)
C41 0.073(14) 0.040(14) 0.043(13) 0.001(11) -0.012(11) 0.013(12)
C42 0.057(13) 0.068(18) 0.032(12) 0.010(12) 0.004(9) 0.029(12)
C47 0.061(14) 0.09(2) 0.035(12) 0.027(13) -0.011(10) 0.009(13)
C34 0.032(10) 0.081(18) 0.055(14) 0.011(13) 0.007(9) 0.028(11)
C30 0.053(12) 0.043(14) 0.074(17) -0.015(12) 0.002(11) -0.004(11)
C23 0.11(2) 0.049(16) 0.035(13) 0.002(11) -0.009(13) -0.044(15)
C24 0.056(13) 0.073(18) 0.070(16) -0.023(14) -0.002(12) -0.034(13)
P1 0.025(2) 0.032(3) 0.019(2) 0.001(2) -0.0020(17) 0.0004(18)
Au1 0.0233(3) 0.0332(4) 0.0197(3) 0.0031(3) -0.0003(2) -0.0039(3)

loop_
_atom_type_symbol
_atom_type_description
_atom_type_scat_dispersion_real
_atom_type_scat_dispersion_imag
_atom_type_scat_source
C C 0.0033 0.0016 'International Tables Vol C Tables 4.2.6.8 and 6.1.1.4'
H H 0.0000 0.0000 'International Tables Vol C Tables 4.2.6.8 and 6.1.1.4'
Au Au -2.0133 8.8022 'International Tables Vol C Tables 4.2.6.8 and 6.1.1.4'
Cl Cl 0.1484 0.1585 'International Tables Vol C Tables 4.2.6.8 and 6.1.1.4'
P P 0.1023 0.0942 'International Tables Vol C Tables 4.2.6.8 and 6.1.1.4'
S S 0.1246 0.1234 'International Tables Vol C Tables 4.2.6.8 and 6.1.1.4'

loop_
_geom_angle_atom_site_label_1
_geom_angle_atom_site_label_2
_geom_angle_atom_site_label_3
_geom_angle
_geom_angle_site_symmetry_1
_geom_angle_site_symmetry_3
Au2 Au2 Au3 80.66(2) 2_565 .
Au2 Au2 Au1 59.38(2) 2_565 2_565
Au2 Au2 Au1 63.29(2) 2_565 .
P6 Au2 Au2 163.36(11) . 2_565
P6 Au2 Au3 87.23(10) . .
P6 Au2 S1 98.80(14) . .
P6 Au2 Au1 108.33(10) . .
P6 Au2 Au1 131.43(11) . 2_565
S1 Au2 Au2 91.63(9) . 2_565
S1 Au2 Au3 85.51(9) . .
S1 Au2 Au1 96.16(10) . 2_565
S1 Au2 Au1 152.39(10) . .
Au1 Au2 Au3 100.52(3) . .
Au1 Au2 Au3 140.02(3) 2_565 .
Au1 Au2 Au1 62.01(3) . 2_565
Au2 Au3 Au4 81.51(3) . .
S1 Au3 Au2 90.78(10) 2_565 .
S1 Au3 Au4 47.92(10) 2_565 .
P8 Au3 Au2 92.09(11) . .
P8 Au3 Au4 137.86(12) . .
P8 Au3 S1 173.95(15) . 2_565
S1 Au4 Au3 47.68(10) 2_565 .
S1 Au4 Au1 97.49(10) 2_565 .
P9 Au4 Au3 133.13(11) . .
P9 Au4 S1 172.44(14) . 2_565
P9 Au4 Au1 90.06(11) . .
Au1 Au4 Au3 90.36(3) . .
C1 P6 Au2 110.9(6) . .
C1 P6 C13 102.4(7) . .
C13 P6 Au2 111.0(6) . .
C7 P6 Au2 117.9(5) . .
C7 P6 C1 105.7(7) . .
C7 P6 C13 107.7(8) . .
Au3 S1 Au2 94.39(12) 2_565 .
Au3 S1 Au4 84.39(14) 2_565 2_565
Au4 S1 Au2 90.30(13) 2_565 .
C13 P8 Au3 114.8(5) . .
C20 P8 Au3 115.0(6) . .
C20 P8 C13 108.3(8) . .
C14 P8 Au3 109.1(6) . .
C14 P8 C13 103.6(7) . .
C14 P8 C20 104.9(7) . .
C32 P9 Au4 112.5(6) . .
C32 P9 C38 104.9(8) . .
C26 P9 Au4 112.5(6) . .
C26 P9 C32 106.1(7) . .
C26 P9 C38 104.2(8) . .
C38 P9 Au4 115.7(5) . .
C2 C1 P6 123.0(14) . .
C6 C1 P6 118.2(13) . .
C6 C1 C2 118.7(15) . .
P6 C13 P8 116.3(8) . .
C33 C32 P9 119.7(13) . .
C37 C32 P9 120.8(14) . .
C37 C32 C33 119.5(15) . .
C21 C20 P8 121.0(13) . .
C25 C20 P8 121.0(15) . .
C25 C20 C21 117.8(17) . .
C45 C50 P1 122.2(13) . .
C49 C50 C45 119.1(17) . .
C49 C50 P1 118.7(14) . .
C2 C3 C4 120.9(17) . .
C20 C21 C22 120.5(18) . .
C18 C19 C14 121.4(16) . .
C17 C16 C15 120.7(17) . .
C19 C14 P8 119.1(12) . .
C19 C14 C15 118.8(15) . .
C15 C14 P8 122.1(13) . .
C26 C27 C28 119.2(19) . .
C36 C35 C34 119.5(18) . .
C46 C45 C50 121.3(16) . .
C19 C18 C17 120.6(17) . .
C12 C7 P6 120.8(13) . .
C8 C7 P6 121.1(14) . .
C8 C7 C12 118.0(16) . .
C3 C2 C1 121.1(17) . .
C40 C39 P1 118.4(13) . .
C44 C39 C40 117.5(17) . .
C44 C39 P1 123.9(15) . .
C14 C15 C16 118.7(17) . .
C10 C11 C12 119.4(19) . .
C27 C26 P9 118.4(15) . .
C27 C26 C31 118.8(17) . .
C31 C26 P9 122.7(15) . .
C1 C6 C5 120.5(17) . .
C11 C12 C7 119.5(18) . .
C4 C5 C6 118.4(17) . .
P1 C38 P9 113.0(9) . .
C3 C4 C5 120.4(16) . .
C34 C33 C32 119.7(18) . .
C9 C8 C7 122(2) . .
C45 C46 C47 120.0(19) . .
C41 C40 C39 120.6(18) . .
C9 C10 C11 120.9(18) . .
C20 C25 C24 122(2) . .
C36 C37 C32 118(2) . .
C23 C22 C21 119(2) . .
C26 C31 C30 120.6(19) . .
C16 C17 C18 119.7(17) . .
C35 C36 C37 122(2) . .
C42 C43 C44 119.5(19) . .
C39 C44 C43 120(2) . .
C29 C28 C27 122(2) . .
C8 C9 C10 119.9(19) . .
C50 C49 C48 121(2) . .
C30 C29 C28 119(2) . .
C47 C48 C49 119(2) . .
Cl1 C51 Cl2 112.4(14) . .
C42 C41 C40 120(2) . .
C43 C42 C41 122(2) . .
C48 C47 C46 119.1(18) . .
C33 C34 C35 121(2) . .
C29 C30 C31 120(2) . .
C22 C23 C24 123(2) . .
C25 C24 C23 116.9(19) . .
C50 P1 C39 105.7(7) . .
C50 P1 C38 103.9(8) . .
C50 P1 Au1 112.5(5) . .
C39 P1 Au1 118.6(6) . .
C38 P1 C39 105.2(8) . .
C38 P1 Au1 109.8(5) . .
Au2 Au1 Au2 57.33(3) . 2_565
Au2 Au1 Au4 74.14(3) 2_565 .
Au2 Au1 Au4 87.58(3) . .
Au2 Au1 Au1 60.78(2) . 2_565
Au2 Au1 Au1 57.22(2) 2_565 2_565
P1 Au1 Au2 147.04(12) . .
P1 Au1 Au2 151.87(11) . 2_565
P1 Au1 Au4 90.30(10) . .
P1 Au1 Au1 137.04(10) . 2_565
Au1 Au1 Au4 130.67(2) 2_565 .

loop_
_geom_bond_atom_site_label_1
_geom_bond_atom_site_label_2
_geom_bond_distance
_geom_bond_site_symmetry_2
Au2 Au2 2.6223(13) 2_565
Au2 Au3 2.9269(9) .
Au2 P6 2.320(4) .
Au2 S1 2.600(4) .
Au2 Au1 2.7827(10) 2_565
Au2 Au1 2.6807(9) .
Au3 Au4 3.0916(10) .
Au3 S1 2.297(4) 2_565
Au3 P8 2.263(4) .
Au4 S1 2.306(4) 2_565
Au4 P9 2.265(4) .
Au4 Au1 2.9907(9) .
P6 C1 1.820(15) .
P6 C13 1.827(15) .
P6 C7 1.795(16) .
S1 Au3 2.297(4) 2_565
S1 Au4 2.306(4) 2_565
P8 C13 1.840(15) .
P8 C20 1.796(18) .
P8 C14 1.786(16) .
P9 C32 1.814(15) .
P9 C26 1.786(18) .
P9 C38 1.835(15) .
Cl2 C51 1.74(2) .
Cl1 C51 1.69(2) .
C1 C2 1.40(2) .
C1 C6 1.34(2) .
C32 C33 1.39(2) .
C32 C37 1.39(2) .
C20 C21 1.43(3) .
C20 C25 1.39(2) .
C50 C45 1.37(2) .
C50 C49 1.36(2) .
C50 P1 1.811(17) .
C3 C2 1.35(2) .
C3 C4 1.36(2) .
C21 C22 1.44(3) .
C19 C14 1.39(2) .
C19 C18 1.37(2) .
C16 C15 1.42(2) .
C16 C17 1.37(3) .
C14 C15 1.41(2) .
C27 C26 1.37(2) .
C27 C28 1.39(3) .
C35 C36 1.36(3) .
C35 C34 1.36(3) .
C45 C46 1.36(2) .
C18 C17 1.39(2) .
C7 C12 1.42(2) .
C7 C8 1.37(2) .
C39 C40 1.41(2) .
C39 C44 1.37(2) .
C39 P1 1.822(17) .
C11 C12 1.39(3) .
C11 C10 1.38(3) .
C26 C31 1.40(3) .
C6 C5 1.44(2) .
C5 C4 1.37(2) .
C38 P1 1.821(17) .
C33 C34 1.36(2) .
C8 C9 1.36(3) .
C46 C47 1.39(3) .
C40 C41 1.36(3) .
C10 C9 1.37(3) .
C25 C24 1.41(3) .
C37 C36 1.37(2) .
C22 C23 1.31(3) .
C31 C30 1.41(3) .
C43 C44 1.41(3) .
C43 C42 1.32(3) .
C28 C29 1.39(3) .
C49 C48 1.39(3) .
C29 C30 1.34(3) .
C48 C47 1.38(3) .
C41 C42 1.35(3) .
C23 C24 1.44(3) .
P1 Au1 2.289(4) .
Au1 Au2 2.7827(10) 2_565
Au1 Au1 2.8155(13) 2_565
